data_7029111
loop_
_publ_author_name
'George, Kathryn'
'Jura, Marek'
'Levason, William'
'Light, Mark E.'
'Reid, Gillian'

_publ_section_title
;
 Thio-, seleno- and telluro-ether complexes of aluminium(iii) halides:
 synthesis, structures and properties.
;
_journal_issue 9
_journal_name_full 'Dalton transactions (Cambridge, England : 2003)'
_journal_page_first 3637
_journal_page_last 3648
_journal_paper_doi 10.1039/c3dt52991f
_journal_volume 43
_journal_year 2014
_chemical_formula_moiety 'C8 H20 Al I2 S4 1+, Al I4 1-'
_chemical_formula_sum 'C8 H20 Al2 I6 S4'
_chemical_formula_weight 1059.84
_chemical_name_systematic
; 
 bis(1,2-bis(methylthio)ethane)diiodoaluminium tetraiodoaluminate 
;
_space_group_crystal_system monoclinic
_space_group_IT_number 14
_space_group_name_Hall '-P 2ybc'
_space_group_name_H-M_alt 'P 1 21/c 1'
_symmetry_space_group_name_Hall '-P 2ybc'
_symmetry_space_group_name_H-M 'P 1 21/c 1'
_atom_sites_solution_hydrogens geom
_atom_sites_solution_primary direct
_atom_sites_solution_secondary difmap
_audit_creation_date 2013-08-25
_audit_creation_method 'SHELXL-97 + hand edit'
_cell_angle_alpha 90.00
_cell_angle_beta 108.449(8)
_cell_angle_gamma 90.00
_cell_formula_units_Z 4
_cell_length_a 14.825(3)
_cell_length_b 12.181(2)
_cell_length_c 15.150(4)
_cell_measurement_reflns_used 16847
_cell_measurement_temperature 100(2)
_cell_measurement_theta_max 27.5
_cell_measurement_theta_min 3.2
_cell_volume 2595.2(10)
_computing_cell_refinement 'CrystalClear-SM Expert 2.0 r7 (Rigaku, 2011)'
_computing_data_collection 'CrystalClear-SM Expert 2.0 r7 (Rigaku, 2011)'
_computing_data_reduction 'CrystalClear-SM Expert 2.0 r7 (Rigaku, 2011)'
_computing_molecular_graphics 'ORTEP-III (Farrugia, 1997)'
_computing_structure_refinement 'SHELXL-97 (Sheldrick, 2008)'
_computing_structure_solution 'SHELXS-97 (Sheldrick, 1997)'
_diffrn_ambient_temperature 100(2)
_diffrn_detector 'CCD plate'
_diffrn_detector_type 'Rigaku HG Saturn724+ (2x2 bin mode)'
_diffrn_measured_fraction_theta_full 0.996
_diffrn_measured_fraction_theta_max 0.996
_diffrn_measurement_device 'Four-circle \k diffractometer'
_diffrn_measurement_device_type 'Rigaku AFC12 '
_diffrn_measurement_method 'Profile data from \w-scans'
_diffrn_radiation_collimation 'Confocal mirrors, HF VariMax '
_diffrn_radiation_type MoK\a
_diffrn_radiation_wavelength 0.71073
_diffrn_reflns_av_R_equivalents 0.1524
_diffrn_reflns_av_unetI/netI 0.2641
_diffrn_reflns_limit_h_max 18
_diffrn_reflns_limit_h_min -19
_diffrn_reflns_limit_k_max 15
_diffrn_reflns_limit_k_min -12
_diffrn_reflns_limit_l_max 19
_diffrn_reflns_limit_l_min -19
_diffrn_reflns_number 24085
_diffrn_reflns_theta_full 27.48
_diffrn_reflns_theta_max 27.48
_diffrn_reflns_theta_min 3.21
_diffrn_source 'Rotating anode X-ray tube'
_diffrn_source_type 'Rigaku FR-E+ SuperBright'
_diffrn_standards_number 0
_exptl_absorpt_coefficient_mu 7.563
_exptl_absorpt_correction_T_max 1.000
_exptl_absorpt_correction_T_min 0.489
_exptl_absorpt_correction_type multi-scan
_exptl_absorpt_process_details
;
 Jacobson, R.A. (1998). REQAB. Private communication to the 
 Rigaku Corporation, Tokyo, Japan.
;
_exptl_crystal_colour yellow
_exptl_crystal_density_diffrn 2.713
_exptl_crystal_density_method 'not measured'
_exptl_crystal_description platelet
_exptl_crystal_F_000 1904
_exptl_crystal_size_max 0.14
_exptl_crystal_size_mid 0.06
_exptl_crystal_size_min 0.01
_refine_diff_density_max 2.731
_refine_diff_density_min -1.516
_refine_diff_density_rms 0.283
_refine_ls_extinction_method none
_refine_ls_goodness_of_fit_ref 0.799
_refine_ls_hydrogen_treatment constr
_refine_ls_matrix_type full
_refine_ls_number_parameters 185
_refine_ls_number_reflns 5928
_refine_ls_number_restraints 0
_refine_ls_restrained_S_all 0.799
_refine_ls_R_factor_all 0.1353
_refine_ls_R_factor_gt 0.0571
_refine_ls_shift/su_max 0.000
_refine_ls_shift/su_mean 0.000
_refine_ls_structure_factor_coef Fsqd
_refine_ls_weighting_details 'w=1/[\s^2^(Fo^2^)+(0.0370P)^2^+0.0000P] where P=(Fo^2^+2Fc^2^)/3'
_refine_ls_weighting_scheme calc
_refine_ls_wR_factor_gt 0.1063
_refine_ls_wR_factor_ref 0.1154
_reflns_number_gt 2983
_reflns_number_total 5928
_reflns_threshold_expression I>2\s(I)
_cod_data_source_file c3dt52991f.txt
_cod_data_source_block 13kg03kb
_cod_depositor_comments
;
The following automatic conversions were performed:

data name '_iucr_refine_instruction_details' was replaced with
'_iucr_refine_instructions_details' as specified in the replacement
file 'data/replacement-values/replacement_tags.lst'.

Automatic conversion script
Id: cif_correct_tags 9268 2022-04-12 08:56:07Z antanas 
;
_cod_original_cell_volume 2595.3(10)
_cod_database_code 7029111

loop_
_symmetry_equiv_pos_as_xyz
'x, y, z'
'-x, y+1/2, -z+1/2'
'-x, -y, -z'
'x, -y-1/2, z-1/2'

loop_
_atom_site_label
_atom_site_type_symbol
_atom_site_fract_x
_atom_site_fract_y
_atom_site_fract_z
_atom_site_U_iso_or_equiv
_atom_site_adp_type
_atom_site_occupancy
_atom_site_symmetry_multiplicity
_atom_site_calc_flag
_atom_site_refinement_flags
Al1 Al 0.3367(3) 0.7367(3) 0.4061(2) 0.0273(8) Uani 1 1 d .
Al2 Al 0.1467(3) 0.2390(3) 0.1903(2) 0.0287(9) Uani 1 1 d .
I1 I 0.40538(6) 0.57074(7) 0.33872(5) 0.0354(2) Uani 1 1 d .
I2 I 0.39418(6) 0.89298(7) 0.31611(5) 0.0339(2) Uani 1 1 d .
I3 I 0.12326(7) 0.26988(7) 0.34650(5) 0.0372(2) Uani 1 1 d .
I4 I 0.03371(7) 0.36299(8) 0.07291(6) 0.0456(3) Uani 1 1 d .
I5 I 0.11278(6) 0.03723(7) 0.14822(5) 0.0369(2) Uani 1 1 d .
I6 I 0.31569(6) 0.28125(7) 0.19294(5) 0.0375(2) Uani 1 1 d .
S1 S 0.1748(2) 0.7349(3) 0.29990(19) 0.0307(7) Uani 1 1 d .
S2 S 0.2672(2) 0.6159(3) 0.50549(19) 0.0315(7) Uani 1 1 d .
S3 S 0.2733(2) 0.8726(3) 0.4985(2) 0.0331(8) Uani 1 1 d .
S4 S 0.4714(2) 0.7265(2) 0.54989(19) 0.0298(7) Uani 1 1 d .
C1 C 0.1793(10) 0.7084(11) 0.1837(7) 0.044(4) Uani 1 1 d .
H1A H 0.2218 0.6463 0.1853 0.067 Uiso 1 1 calc R
H1B H 0.2032 0.7737 0.1604 0.067 Uiso 1 1 calc R
H1C H 0.1153 0.6909 0.1424 0.067 Uiso 1 1 calc R
C2 C 0.1368(9) 0.6017(12) 0.3284(8) 0.047(4) Uani 1 1 d .
H2A H 0.0702 0.5878 0.2897 0.057 Uiso 1 1 calc R
H2B H 0.1773 0.5435 0.3151 0.057 Uiso 1 1 calc R
C3 C 0.1446(8) 0.5992(11) 0.4320(8) 0.037(3) Uani 1 1 d .
H3A H 0.1197 0.5284 0.4466 0.045 Uiso 1 1 calc R
H3B H 0.1053 0.6588 0.4452 0.045 Uiso 1 1 calc R
C4 C 0.3117(10) 0.4790(10) 0.5130(8) 0.047(4) Uani 1 1 d .
H4A H 0.2836 0.4348 0.5517 0.071 Uiso 1 1 calc R
H4B H 0.3810 0.4800 0.5410 0.071 Uiso 1 1 calc R
H4C H 0.2949 0.4471 0.4505 0.071 Uiso 1 1 calc R
C5 C 0.2256(11) 0.9903(10) 0.4351(8) 0.046(4) Uani 1 1 d .
H5A H 0.2228 1.0494 0.4780 0.069 Uiso 1 1 calc R
H5B H 0.1613 0.9744 0.3936 0.069 Uiso 1 1 calc R
H5C H 0.2659 1.0130 0.3980 0.069 Uiso 1 1 calc R
C6 C 0.3900(8) 0.9224(10) 0.5733(7) 0.031(3) Uani 1 1 d .
H6A H 0.4244 0.9576 0.5344 0.037 Uiso 1 1 calc R
H6B H 0.3809 0.9779 0.6174 0.037 Uiso 1 1 calc R
C7 C 0.4471(9) 0.8285(11) 0.6259(8) 0.039(3) Uani 1 1 d .
H7A H 0.4120 0.7936 0.6643 0.047 Uiso 1 1 calc R
H7B H 0.5080 0.8566 0.6684 0.047 Uiso 1 1 calc R
C8 C 0.5747(8) 0.7799(11) 0.5253(8) 0.038(3) Uani 1 1 d .
H8A H 0.5661 0.8586 0.5117 0.058 Uiso 1 1 calc R
H8B H 0.5826 0.7415 0.4713 0.058 Uiso 1 1 calc R
H8C H 0.6313 0.7685 0.5794 0.058 Uiso 1 1 calc R

loop_
_atom_site_aniso_label
_atom_site_aniso_U_11
_atom_site_aniso_U_22
_atom_site_aniso_U_33
_atom_site_aniso_U_23
_atom_site_aniso_U_13
_atom_site_aniso_U_12
Al1 0.028(2) 0.025(2) 0.0268(17) -0.0009(14) 0.0070(16) 0.0006(16)
Al2 0.029(2) 0.034(2) 0.0229(17) -0.0005(14) 0.0070(16) 0.0026(17)
I1 0.0457(5) 0.0308(5) 0.0298(4) -0.0035(3) 0.0119(4) 0.0053(4)
I2 0.0375(5) 0.0312(5) 0.0322(4) 0.0060(3) 0.0099(4) -0.0023(4)
I3 0.0523(6) 0.0353(5) 0.0258(4) -0.0008(3) 0.0152(4) 0.0032(4)
I4 0.0491(6) 0.0490(6) 0.0371(5) 0.0161(4) 0.0114(4) 0.0129(5)
I5 0.0371(5) 0.0327(5) 0.0402(5) -0.0085(3) 0.0112(4) -0.0012(4)
I6 0.0348(5) 0.0412(5) 0.0357(4) -0.0016(4) 0.0102(4) -0.0072(4)
S1 0.0310(17) 0.0346(18) 0.0231(14) 0.0025(12) 0.0038(13) -0.0011(14)
S2 0.0326(17) 0.0363(19) 0.0252(15) 0.0024(12) 0.0087(13) -0.0009(15)
S3 0.0397(19) 0.0268(18) 0.0323(16) 0.0024(12) 0.0108(14) 0.0056(14)
S4 0.0321(17) 0.0263(17) 0.0296(15) -0.0038(12) 0.0076(13) 0.0007(14)
C1 0.054(9) 0.050(9) 0.023(6) 0.002(6) 0.004(6) -0.008(7)
C2 0.029(7) 0.062(10) 0.042(8) 0.002(6) -0.001(6) -0.004(7)
C3 0.027(7) 0.051(9) 0.036(7) 0.014(6) 0.013(6) 0.013(6)
C4 0.046(9) 0.040(9) 0.043(8) 0.017(6) -0.004(7) -0.002(7)
C5 0.071(10) 0.026(8) 0.038(7) 0.010(5) 0.011(7) 0.009(7)
C6 0.028(7) 0.031(7) 0.027(6) -0.002(5) 0.001(5) 0.011(6)
C7 0.047(8) 0.043(8) 0.025(6) -0.004(5) 0.007(6) 0.012(7)
C8 0.023(7) 0.049(9) 0.040(7) 0.002(6) 0.006(6) -0.004(6)

loop_
_atom_type_symbol
_atom_type_description
_atom_type_scat_dispersion_real
_atom_type_scat_dispersion_imag
_atom_type_scat_source
C C 0.0033 0.0016 'International Tables Vol C Tables 4.2.6.8 and 6.1.1.4'
H H 0.0000 0.0000 'International Tables Vol C Tables 4.2.6.8 and 6.1.1.4'
Al Al 0.0645 0.0514 'International Tables Vol C Tables 4.2.6.8 and 6.1.1.4'
S S 0.1246 0.1234 'International Tables Vol C Tables 4.2.6.8 and 6.1.1.4'
I I -0.4742 1.8119 'International Tables Vol C Tables 4.2.6.8 and 6.1.1.4'

loop_
_geom_angle_atom_site_label_1
_geom_angle_atom_site_label_2
_geom_angle_atom_site_label_3
_geom_angle
S1 Al1 S4 160.9(2)
S1 Al1 S3 84.84(15)
S4 Al1 S3 83.28(14)
S1 Al1 S2 83.46(15)
S4 Al1 S2 79.24(14)
S3 Al1 S2 76.13(15)
S1 Al1 I1 99.17(14)
S4 Al1 I1 89.96(14)
S3 Al1 I1 168.65(17)
S2 Al1 I1 93.69(14)
S1 Al1 I2 94.43(13)
S4 Al1 I2 101.02(15)
S3 Al1 I2 92.95(14)
S2 Al1 I2 169.01(18)
I1 Al1 I2 97.30(13)
I4 Al2 I3 108.30(14)
I4 Al2 I6 108.68(14)
I3 Al2 I6 112.43(12)
I4 Al2 I5 111.51(12)
I3 Al2 I5 107.67(14)
I6 Al2 I5 108.29(14)
C1 S1 C2 100.4(6)
C1 S1 Al1 108.2(5)
C2 S1 Al1 99.6(4)
C4 S2 C3 102.3(6)
C4 S2 Al1 111.6(5)
C3 S2 Al1 102.5(4)
C5 S3 C6 101.9(6)
C5 S3 Al1 112.9(5)
C6 S3 Al1 96.5(4)
C7 S4 C8 103.7(7)
C7 S4 Al1 105.1(4)
C8 S4 Al1 107.7(4)
S1 C1 H1A 109.5
S1 C1 H1B 109.5
H1A C1 H1B 109.5
S1 C1 H1C 109.5
H1A C1 H1C 109.5
H1B C1 H1C 109.5
C3 C2 S1 109.4(9)
C3 C2 H2A 109.8
S1 C2 H2A 109.8
C3 C2 H2B 109.8
S1 C2 H2B 109.8
H2A C2 H2B 108.2
C2 C3 S2 111.1(9)
C2 C3 H3A 109.4
S2 C3 H3A 109.4
C2 C3 H3B 109.4
S2 C3 H3B 109.4
H3A C3 H3B 108.0
S2 C4 H4A 109.5
S2 C4 H4B 109.5
H4A C4 H4B 109.5
S2 C4 H4C 109.5
H4A C4 H4C 109.5
H4B C4 H4C 109.5
S3 C5 H5A 109.5
S3 C5 H5B 109.5
H5A C5 H5B 109.5
S3 C5 H5C 109.5
H5A C5 H5C 109.5
H5B C5 H5C 109.5
C7 C6 S3 109.8(9)
C7 C6 H6A 109.7
S3 C6 H6A 109.7
C7 C6 H6B 109.7
S3 C6 H6B 109.7
H6A C6 H6B 108.2
C6 C7 S4 112.3(8)
C6 C7 H7A 109.1
S4 C7 H7A 109.1
C6 C7 H7B 109.1
S4 C7 H7B 109.1
H7A C7 H7B 107.9
S4 C8 H8A 109.5
S4 C8 H8B 109.5
H8A C8 H8B 109.5
S4 C8 H8C 109.5
H8A C8 H8C 109.5
H8B C8 H8C 109.5

loop_
_geom_bond_atom_site_label_1
_geom_bond_atom_site_label_2
_geom_bond_distance
Al1 S1 2.431(4)
Al1 S4 2.448(4)
Al1 S3 2.533(5)
Al1 S2 2.546(5)
Al1 I1 2.612(4)
Al1 I2 2.635(4)
Al2 I4 2.523(3)
Al2 I3 2.526(4)
Al2 I6 2.546(4)
Al2 I5 2.549(4)
S1 C1 1.812(12)
S1 C2 1.814(14)
S2 C4 1.783(13)
S2 C3 1.817(12)
S3 C5 1.745(11)
S3 C6 1.845(11)
S4 C7 1.806(12)
S4 C8 1.807(13)
C1 H1A 0.9800
C1 H1B 0.9800
C1 H1C 0.9800
C2 C3 1.539(16)
C2 H2A 0.9900
C2 H2B 0.9900
C3 H3A 0.9900
C3 H3B 0.9900
C4 H4A 0.9800
C4 H4B 0.9800
C4 H4C 0.9800
C5 H5A 0.9800
C5 H5B 0.9800
C5 H5C 0.9800
C6 C7 1.495(15)
C6 H6A 0.9900
C6 H6B 0.9900
C7 H7A 0.9900
C7 H7B 0.9900
C8 H8A 0.9800
C8 H8B 0.9800
C8 H8C 0.9800

loop_
_geom_torsion_atom_site_label_1
_geom_torsion_atom_site_label_2
_geom_torsion_atom_site_label_3
_geom_torsion_atom_site_label_4
_geom_torsion
C1 S1 C2 C3 170.4(9)
Al1 S1 C2 C3 59.6(9)
S1 C2 C3 S2 -63.0(11)
C4 S2 C3 C2 -84.6(10)
Al1 S2 C3 C2 31.1(10)
C5 S3 C6 C7 -173.4(9)
Al1 S3 C6 C7 -58.3(9)
S3 C6 C7 S4 62.0(11)
C8 S4 C7 C6 83.5(10)
Al1 S4 C7 C6 -29.5(11)
